data_7029437
loop_
_publ_author_name
'Gryca, I.'
'Machura, B.'
'Ma\/lecki, J G'
'Shul'pina, Lidia S.'
'Pombeiro, Armando J. L.'
'Shul'pin, Georgiy B.'

_publ_section_title
;
 New p-tolylimido rhenium(v) complexes with carboxylate-based ligands:
 synthesis, structures and their catalytic potential in oxidations with
 peroxides.
;
_journal_issue 15
_journal_name_full 'Dalton transactions (Cambridge, England : 2003)'
_journal_page_first 5759
_journal_page_last 5776
_journal_paper_doi 10.1039/c3dt53511h
_journal_volume 43
_journal_year 2014
_chemical_formula_moiety '2(C33 H27 Br2 N3 O2 P Re), C2 H3 N'
_chemical_formula_sum 'C34 H28.5 Br2 N3.5 O2 P Re'
_chemical_formula_weight 895.09
_chemical_name_systematic
; 
 ? 
;
_space_group_IT_number 14
_symmetry_cell_setting monoclinic
_symmetry_space_group_name_Hall '-P 2ybc'
_symmetry_space_group_name_H-M 'P 1 21/c 1'
_atom_sites_solution_hydrogens geom
_atom_sites_solution_primary direct
_atom_sites_solution_secondary difmap
_audit_creation_method SHELXL-97
_cell_angle_alpha 90.00
_cell_angle_beta 91.062(2)
_cell_angle_gamma 90.00
_cell_formula_units_Z 8
_cell_length_a 11.1434(3)
_cell_length_b 21.1471(6)
_cell_length_c 28.1174(6)
_cell_measurement_reflns_used 12882
_cell_measurement_temperature 293(2)
_cell_measurement_theta_max 28.9190
_cell_measurement_theta_min 3.8780
_cell_volume 6624.7(3)
_computing_cell_refinement 'CrysAlis RED v. 1.163 (UNIL IC & KUMA 2000)'
_computing_data_collection 'CrysAlis CCD v. 1.163 (UNIL IC & KUMA 2000)'
_computing_data_reduction 'CrysAlis RED v. 1.163 (UNIL IC & KUMA 2000)'
_computing_molecular_graphics
;XP in SHELXTL/PC (Sheldrick, 1990b)
 ORTEP-3 W v. 1.062 (Farrugia 1997)
;
_computing_publication_material
;SHELXL-97 (Sheldrick, 1997) and
 PLATON (Spek, 1990)
;
_computing_structure_refinement 'SHELXL-97 (Sheldrick, 1997)'
_computing_structure_solution 'SHELXS-97 (Sheldrick, 1990)'
_diffrn_ambient_temperature 293(2)
_diffrn_measured_fraction_theta_full 0.998
_diffrn_measured_fraction_theta_max 0.998
_diffrn_measurement_device_type 'Xcalibur, Atlas, Gemini ultra'
_diffrn_radiation_monochromator graphite
_diffrn_radiation_source 'fine-focus sealed tube'
_diffrn_radiation_type MoK\a
_diffrn_radiation_wavelength 0.71073
_diffrn_reflns_av_R_equivalents 0.0633
_diffrn_reflns_av_unetI/netI 0.0659
_diffrn_reflns_limit_h_max 13
_diffrn_reflns_limit_h_min -13
_diffrn_reflns_limit_k_max 25
_diffrn_reflns_limit_k_min -25
_diffrn_reflns_limit_l_max 33
_diffrn_reflns_limit_l_min -33
_diffrn_reflns_number 39796
_diffrn_reflns_theta_full 25.00
_diffrn_reflns_theta_max 25.00
_diffrn_reflns_theta_min 3.40
_exptl_absorpt_coefficient_mu 6.165
_exptl_absorpt_correction_T_max 1.00000
_exptl_absorpt_correction_T_min 0.29354
_exptl_absorpt_correction_type empirical
_exptl_absorpt_process_details 'CrysAlis RED, (2005)'
_exptl_crystal_colour green
_exptl_crystal_density_diffrn 1.795
_exptl_crystal_density_method 'not measured'
_exptl_crystal_description prism
_exptl_crystal_F_000 3464
_exptl_crystal_size_max 0.25975
_exptl_crystal_size_mid 0.05336
_exptl_crystal_size_min 0.02643
_refine_diff_density_max 1.320
_refine_diff_density_min -1.568
_refine_diff_density_rms 0.131
_refine_ls_extinction_method none
_refine_ls_goodness_of_fit_ref 1.030
_refine_ls_hydrogen_treatment constr
_refine_ls_matrix_type full
_refine_ls_number_parameters 787
_refine_ls_number_reflns 11642
_refine_ls_number_restraints 0
_refine_ls_restrained_S_all 1.030
_refine_ls_R_factor_all 0.0640
_refine_ls_R_factor_gt 0.0428
_refine_ls_shift/su_max 0.002
_refine_ls_shift/su_mean 0.000
_refine_ls_structure_factor_coef Fsqd
_refine_ls_weighting_details 'calc w=1/[\s^2^(Fo^2^)+(0.0345P)^2^+1.2787P] where P=(Fo^2^+2Fc^2^)/3'
_refine_ls_weighting_scheme calc
_refine_ls_wR_factor_gt 0.0830
_refine_ls_wR_factor_ref 0.0888
_reflns_number_gt 8962
_reflns_number_total 11642
_reflns_threshold_expression >2sigma(I)
_cod_data_source_file c3dt53511h.txt
_cod_data_source_block ren406
_cod_original_cell_volume 6624.8(3)
_cod_original_sg_symbol_H-M P21/c
_cod_database_code 7029437

loop_
_symmetry_equiv_pos_as_xyz
'x, y, z'
'-x, y+1/2, -z+1/2'
'-x, -y, -z'
'x, -y-1/2, z-1/2'

loop_
_atom_site_label
_atom_site_type_symbol
_atom_site_fract_x
_atom_site_fract_y
_atom_site_fract_z
_atom_site_U_iso_or_equiv
_atom_site_adp_type
_atom_site_occupancy
_atom_site_symmetry_multiplicity
_atom_site_calc_flag
_atom_site_refinement_flags
Re1 Re 0.78344(2) 0.734675(12) 0.462441(7) 0.02989(8) Uani 1 1 d .
Re2 Re 0.40106(2) 0.662415(12) 0.702947(8) 0.03380(8) Uani 1 1 d .
Br1 Br 0.75988(7) 0.62409(3) 0.49665(2) 0.0538(2) Uani 1 1 d .
Br2 Br 0.97444(6) 0.74093(3) 0.51100(2) 0.04811(18) Uani 1 1 d .
Br3 Br 0.29140(7) 0.58133(4) 0.74979(3) 0.0669(2) Uani 1 1 d .
Br4 Br 0.24437(7) 0.74327(4) 0.72993(3) 0.0550(2) Uani 1 1 d .
P1 P 0.77850(14) 0.84926(8) 0.44977(5) 0.0315(4) Uani 1 1 d .
P2 P 0.56861(15) 0.59032(8) 0.69017(5) 0.0330(4) Uani 1 1 d .
O1 O 0.6716(4) 0.76018(19) 0.51802(12) 0.0359(10) Uani 1 1 d .
O2 O 0.4838(4) 0.7576(2) 0.54623(13) 0.0445(11) Uani 1 1 d .
O3 O 0.5024(4) 0.6881(2) 0.76335(12) 0.0414(11) Uani 1 1 d .
O4 O 0.6132(4) 0.7635(2) 0.79876(13) 0.0572(14) Uani 1 1 d .
N1 N 0.6082(4) 0.7256(2) 0.43595(15) 0.0287(11) Uani 1 1 d .
N2 N 0.8440(4) 0.7138(2) 0.40915(15) 0.0341(12) Uani 1 1 d .
N3 N 0.5620(4) 0.7089(2) 0.39334(14) 0.0316(12) Uani 1 1 d .
H3A H 0.6039 0.6997 0.3689 0.038 Uiso 1 1 calc R
N4 N 0.5000(5) 0.7424(2) 0.68361(14) 0.0327(12) Uani 1 1 d .
N5 N 0.3383(4) 0.6458(2) 0.64894(17) 0.0381(13) Uani 1 1 d .
N6 N 0.5018(5) 0.7778(2) 0.64387(16) 0.0382(13) Uani 1 1 d .
H6A H 0.4678 0.7677 0.6172 0.046 Uiso 1 1 calc R
C1 C 0.6269(5) 0.8748(3) 0.43440(19) 0.0322(14) Uani 1 1 d .
C2 C 0.5750(6) 0.8587(3) 0.3905(2) 0.0389(15) Uani 1 1 d .
H2 H 0.6213 0.8394 0.3674 0.047 Uiso 1 1 calc R
C3 C 0.4564(6) 0.8713(3) 0.3812(2) 0.0460(17) Uani 1 1 d .
H3 H 0.4224 0.8604 0.3519 0.055 Uiso 1 1 calc R
C4 C 0.3868(6) 0.9001(3) 0.4152(3) 0.0548(19) Uani 1 1 d .
H4 H 0.3061 0.9083 0.4089 0.066 Uiso 1 1 calc R
C5 C 0.4371(7) 0.9166(4) 0.4582(3) 0.058(2) Uani 1 1 d .
H5 H 0.3906 0.9365 0.4809 0.069 Uiso 1 1 calc R
C6 C 0.5562(6) 0.9038(3) 0.4681(2) 0.0424(16) Uani 1 1 d .
H6 H 0.5894 0.9148 0.4976 0.051 Uiso 1 1 calc R
C7 C 0.8241(5) 0.9019(3) 0.4983(2) 0.0394(16) Uani 1 1 d .
C8 C 0.8523(6) 0.8811(4) 0.5433(2) 0.0540(19) Uani 1 1 d .
H8 H 0.8456 0.8384 0.5509 0.065 Uiso 1 1 calc R
C9 C 0.8913(7) 0.9245(5) 0.5779(3) 0.072(3) Uani 1 1 d .
H9 H 0.9123 0.9104 0.6083 0.087 Uiso 1 1 calc R
C10 C 0.8985(7) 0.9870(5) 0.5676(3) 0.073(3) Uani 1 1 d .
H10 H 0.9256 1.0153 0.5906 0.088 Uiso 1 1 calc R
C11 C 0.8666(7) 1.0081(4) 0.5238(3) 0.064(2) Uani 1 1 d .
H11 H 0.8697 1.0512 0.5173 0.077 Uiso 1 1 calc R
C12 C 0.8293(6) 0.9663(4) 0.4886(2) 0.0523(19) Uani 1 1 d .
H12 H 0.8077 0.9813 0.4585 0.063 Uiso 1 1 calc R
C13 C 0.8742(6) 0.8734(3) 0.4010(2) 0.0365(15) Uani 1 1 d .
C14 C 0.8373(6) 0.9194(3) 0.3687(2) 0.0482(18) Uani 1 1 d .
H14 H 0.7628 0.9386 0.3718 0.058 Uiso 1 1 calc R
C15 C 0.9110(7) 0.9367(4) 0.3318(2) 0.062(2) Uani 1 1 d .
H15 H 0.8868 0.9679 0.3104 0.074 Uiso 1 1 calc R
C16 C 1.0192(8) 0.9075(4) 0.3270(3) 0.064(2) Uani 1 1 d .
H16 H 1.0675 0.9180 0.3016 0.077 Uiso 1 1 calc R
C17 C 1.0578(7) 0.8632(4) 0.3592(3) 0.062(2) Uani 1 1 d .
H17 H 1.1330 0.8446 0.3562 0.074 Uiso 1 1 calc R
C18 C 0.9847(6) 0.8461(3) 0.3963(2) 0.0442(17) Uani 1 1 d .
H18 H 1.0108 0.8158 0.4181 0.053 Uiso 1 1 calc R
C19 C 0.5550(6) 0.7514(3) 0.51388(19) 0.0351(15) Uani 1 1 d .
C20 C 0.5172(5) 0.7338(3) 0.46527(18) 0.0302(14) Uani 1 1 d .
C21 C 0.4073(5) 0.7238(3) 0.44109(19) 0.0303(14) Uani 1 1 d .
C22 C 0.2845(6) 0.7274(3) 0.4516(2) 0.0418(16) Uani 1 1 d .
H22 H 0.2594 0.7381 0.4819 0.050 Uiso 1 1 calc R
C23 C 0.2027(6) 0.7147(3) 0.4157(2) 0.0536(19) Uani 1 1 d .
H23 H 0.1213 0.7157 0.4223 0.064 Uiso 1 1 calc R
C24 C 0.2389(6) 0.7003(4) 0.3694(2) 0.059(2) Uani 1 1 d .
H24 H 0.1805 0.6930 0.3460 0.071 Uiso 1 1 calc R
C25 C 0.3562(6) 0.6968(3) 0.3576(2) 0.0462(18) Uani 1 1 d .
H25 H 0.3797 0.6870 0.3269 0.055 Uiso 1 1 calc R
C26 C 0.4398(5) 0.7086(3) 0.39413(19) 0.0322(14) Uani 1 1 d .
C27 C 0.8789(6) 0.6863(3) 0.3668(2) 0.0431(17) Uani 1 1 d .
C28 C 0.9069(8) 0.6228(4) 0.3669(3) 0.073(2) Uani 1 1 d .
H28 H 0.9009 0.5994 0.3947 0.088 Uiso 1 1 calc R
C29 C 0.9437(9) 0.5942(5) 0.3259(4) 0.106(4) Uani 1 1 d .
H29 H 0.9628 0.5514 0.3260 0.128 Uiso 1 1 calc R
C30 C 0.9527(9) 0.6289(7) 0.2842(4) 0.103(4) Uani 1 1 d .
C31 C 0.9262(8) 0.6904(6) 0.2849(3) 0.088(3) Uani 1 1 d .
H31 H 0.9339 0.7137 0.2570 0.106 Uiso 1 1 calc R
C32 C 0.8878(7) 0.7207(4) 0.3254(2) 0.061(2) Uani 1 1 d .
H32 H 0.8684 0.7635 0.3247 0.074 Uiso 1 1 calc R
C33 C 0.9937(10) 0.5957(7) 0.2386(4) 0.187(8) Uani 1 1 d .
H33A H 0.9650 0.5529 0.2383 0.281 Uiso 1 1 calc R
H33B H 1.0798 0.5957 0.2378 0.281 Uiso 1 1 calc R
H33C H 0.9619 0.6178 0.2113 0.281 Uiso 1 1 calc R
C34 C 0.6053(6) 0.5301(3) 0.73477(19) 0.0372(15) Uani 1 1 d .
C35 C 0.6550(7) 0.4737(3) 0.7206(2) 0.0543(19) Uani 1 1 d .
H35 H 0.6722 0.4674 0.6887 0.065 Uiso 1 1 calc R
C36 C 0.6796(8) 0.4265(4) 0.7530(3) 0.068(2) Uani 1 1 d .
H36 H 0.7123 0.3883 0.7431 0.082 Uiso 1 1 calc R
C37 C 0.6557(7) 0.4363(4) 0.7995(3) 0.066(2) Uani 1 1 d .
H37 H 0.6720 0.4043 0.8214 0.079 Uiso 1 1 calc R
C38 C 0.6080(6) 0.4921(4) 0.8149(2) 0.0491(18) Uani 1 1 d .
H38 H 0.5926 0.4985 0.8469 0.059 Uiso 1 1 calc R
C39 C 0.5833(6) 0.5388(3) 0.7818(2) 0.0449(17) Uani 1 1 d .
H39 H 0.5509 0.5770 0.7918 0.054 Uiso 1 1 calc R
C40 C 0.5400(6) 0.5415(3) 0.6380(2) 0.0363(15) Uani 1 1 d .
C41 C 0.4388(7) 0.5033(3) 0.6382(2) 0.0475(18) Uani 1 1 d .
H41 H 0.3875 0.5045 0.6639 0.057 Uiso 1 1 calc R
C42 C 0.4146(7) 0.4638(3) 0.6007(3) 0.057(2) Uani 1 1 d .
H42 H 0.3464 0.4385 0.6009 0.069 Uiso 1 1 calc R
C43 C 0.4902(8) 0.4614(3) 0.5628(3) 0.060(2) Uani 1 1 d .
H43 H 0.4743 0.4339 0.5377 0.072 Uiso 1 1 calc R
C44 C 0.5882(8) 0.4994(4) 0.5620(2) 0.061(2) Uani 1 1 d .
H44 H 0.6379 0.4985 0.5358 0.074 Uiso 1 1 calc R
C45 C 0.6150(6) 0.5393(3) 0.5997(2) 0.0466(17) Uani 1 1 d .
H45 H 0.6834 0.5645 0.5991 0.056 Uiso 1 1 calc R
C46 C 0.7089(6) 0.6324(3) 0.6806(2) 0.0348(15) Uani 1 1 d .
C47 C 0.8027(7) 0.6285(4) 0.7122(2) 0.060(2) Uani 1 1 d .
H47 H 0.7972 0.6025 0.7388 0.072 Uiso 1 1 calc R
C48 C 0.9061(8) 0.6631(5) 0.7049(3) 0.083(3) Uani 1 1 d .
H48 H 0.9694 0.6606 0.7269 0.099 Uiso 1 1 calc R
C49 C 0.9163(7) 0.7006(4) 0.6662(3) 0.071(2) Uani 1 1 d .
H49 H 0.9868 0.7231 0.6614 0.085 Uiso 1 1 calc R
C50 C 0.8234(7) 0.7053(3) 0.6344(3) 0.058(2) Uani 1 1 d .
H50 H 0.8302 0.7311 0.6078 0.070 Uiso 1 1 calc R
C51 C 0.7193(6) 0.6719(3) 0.6414(2) 0.0439(17) Uani 1 1 d .
H51 H 0.6556 0.6758 0.6198 0.053 Uiso 1 1 calc R
C52 C 0.5610(6) 0.7414(3) 0.76434(19) 0.0390(16) Uani 1 1 d .
C53 C 0.5585(6) 0.7737(3) 0.71728(19) 0.0356(15) Uani 1 1 d .
C54 C 0.6013(6) 0.8310(3) 0.6996(2) 0.0408(16) Uani 1 1 d .
C55 C 0.6660(7) 0.8826(4) 0.7193(3) 0.061(2) Uani 1 1 d .
H55 H 0.6926 0.8834 0.7508 0.073 Uiso 1 1 calc R
C56 C 0.6864(8) 0.9316(4) 0.6881(4) 0.083(3) Uani 1 1 d .
H56 H 0.7270 0.9672 0.6994 0.100 Uiso 1 1 calc R
C57 C 0.6495(9) 0.9304(4) 0.6407(4) 0.085(3) Uani 1 1 d .
H57 H 0.6676 0.9647 0.6214 0.102 Uiso 1 1 calc R
C58 C 0.5886(8) 0.8816(4) 0.6218(3) 0.066(2) Uani 1 1 d .
H58 H 0.5636 0.8814 0.5900 0.080 Uiso 1 1 calc R
C59 C 0.5648(6) 0.8315(3) 0.6519(2) 0.0416(17) Uani 1 1 d .
C60 C 0.2816(6) 0.6272(3) 0.6063(2) 0.0414(16) Uani 1 1 d .
C61 C 0.1624(7) 0.6091(4) 0.6076(3) 0.062(2) Uani 1 1 d .
H61 H 0.1213 0.6097 0.6361 0.074 Uiso 1 1 calc R
C62 C 0.1059(7) 0.5902(4) 0.5663(3) 0.071(2) Uani 1 1 d .
H62 H 0.0255 0.5784 0.5668 0.085 Uiso 1 1 calc R
C63 C 0.1656(8) 0.5883(4) 0.5243(3) 0.059(2) Uani 1 1 d .
C64 C 0.2836(7) 0.6063(3) 0.5237(2) 0.0530(19) Uani 1 1 d .
H64 H 0.3248 0.6053 0.4952 0.064 Uiso 1 1 calc R
C65 C 0.3419(7) 0.6257(3) 0.5647(2) 0.0488(18) Uani 1 1 d .
H65 H 0.4221 0.6378 0.5640 0.059 Uiso 1 1 calc R
C66 C 0.1021(9) 0.5673(5) 0.4785(3) 0.093(3) Uani 1 1 d .
H66A H 0.1071 0.5221 0.4757 0.140 Uiso 1 1 calc R
H66B H 0.1400 0.5866 0.4518 0.140 Uiso 1 1 calc R
H66C H 0.0194 0.5798 0.4791 0.140 Uiso 1 1 calc R
N99 N 0.2830(13) 0.9108(6) 0.5763(4) 0.153(5) Uani 1 1 d .
C99 C 0.1983(11) 0.8031(6) 0.5960(4) 0.128(4) Uani 1 1 d .
H99A H 0.2400 0.7705 0.5793 0.192 Uiso 1 1 calc R
H99B H 0.1146 0.8019 0.5873 0.192 Uiso 1 1 calc R
H99C H 0.2076 0.7965 0.6296 0.192 Uiso 1 1 calc R
C98 C 0.2461(13) 0.8626(7) 0.5839(4) 0.104(4) Uani 1 1 d .

loop_
_atom_site_aniso_label
_atom_site_aniso_U_11
_atom_site_aniso_U_22
_atom_site_aniso_U_33
_atom_site_aniso_U_23
_atom_site_aniso_U_13
_atom_site_aniso_U_12
Re1 0.02748(15) 0.04073(17) 0.02142(12) -0.00030(10) -0.00055(10) -0.00379(11)
Re2 0.03426(16) 0.03961(17) 0.02760(13) 0.00117(10) 0.00253(11) -0.00244(12)
Br1 0.0594(5) 0.0486(5) 0.0532(4) 0.0133(3) -0.0062(4) -0.0112(4)
Br2 0.0333(4) 0.0714(5) 0.0392(3) -0.0021(3) -0.0091(3) -0.0012(3)
Br3 0.0525(5) 0.0699(6) 0.0792(5) 0.0247(4) 0.0257(4) -0.0066(4)
Br4 0.0457(5) 0.0628(5) 0.0567(4) -0.0118(4) 0.0036(4) 0.0095(4)
P1 0.0276(9) 0.0416(10) 0.0253(7) -0.0040(7) 0.0022(7) -0.0056(7)
P2 0.0361(10) 0.0367(10) 0.0264(7) 0.0018(7) 0.0037(7) -0.0033(8)
O1 0.033(3) 0.052(3) 0.023(2) -0.0005(18) -0.0004(18) -0.008(2)
O2 0.040(3) 0.070(3) 0.024(2) -0.005(2) 0.011(2) -0.007(2)
O3 0.042(3) 0.062(3) 0.020(2) 0.007(2) 0.0024(18) 0.002(2)
O4 0.054(3) 0.096(4) 0.021(2) -0.011(2) -0.004(2) -0.012(3)
N1 0.026(3) 0.036(3) 0.024(2) 0.001(2) -0.002(2) -0.006(2)
N2 0.028(3) 0.050(3) 0.025(2) 0.006(2) 0.002(2) -0.003(2)
N3 0.031(3) 0.046(3) 0.017(2) -0.009(2) 0.000(2) -0.002(2)
N4 0.041(3) 0.040(3) 0.017(2) 0.004(2) -0.002(2) 0.001(2)
N5 0.028(3) 0.043(3) 0.043(3) -0.003(2) -0.002(2) 0.004(2)
N6 0.052(4) 0.040(3) 0.023(2) 0.005(2) 0.002(2) 0.002(3)
C1 0.031(4) 0.035(4) 0.032(3) 0.001(3) 0.008(3) -0.005(3)
C2 0.035(4) 0.047(4) 0.035(3) 0.001(3) 0.007(3) -0.004(3)
C3 0.042(4) 0.057(5) 0.039(4) 0.012(3) -0.006(3) -0.009(4)
C4 0.030(4) 0.065(5) 0.069(5) 0.006(4) -0.003(4) 0.000(4)
C5 0.042(5) 0.072(6) 0.060(5) -0.013(4) 0.015(4) 0.014(4)
C6 0.037(4) 0.055(4) 0.035(3) -0.007(3) 0.009(3) 0.000(3)
C7 0.028(4) 0.052(5) 0.038(3) -0.011(3) 0.003(3) -0.003(3)
C8 0.046(5) 0.077(6) 0.038(4) -0.017(4) -0.005(3) 0.004(4)
C9 0.067(6) 0.112(8) 0.038(4) -0.031(5) -0.007(4) 0.008(5)
C10 0.048(5) 0.091(7) 0.080(6) -0.052(5) -0.001(4) -0.017(5)
C11 0.046(5) 0.064(6) 0.082(6) -0.022(5) 0.010(4) -0.016(4)
C12 0.048(5) 0.059(5) 0.050(4) -0.018(4) 0.007(3) -0.008(4)
C13 0.033(4) 0.043(4) 0.034(3) -0.007(3) 0.009(3) -0.011(3)
C14 0.039(4) 0.071(5) 0.035(3) 0.009(3) 0.007(3) -0.005(4)
C15 0.053(5) 0.093(6) 0.040(4) 0.014(4) 0.006(4) -0.026(5)
C16 0.067(6) 0.082(6) 0.044(4) -0.014(4) 0.027(4) -0.035(5)
C17 0.036(4) 0.069(6) 0.081(6) -0.020(5) 0.024(4) -0.014(4)
C18 0.036(4) 0.028(4) 0.068(5) -0.012(3) 0.011(4) -0.008(3)
C19 0.045(4) 0.042(4) 0.019(3) 0.000(3) 0.002(3) -0.006(3)
C20 0.030(4) 0.039(4) 0.022(3) 0.000(3) 0.002(3) -0.001(3)
C21 0.029(4) 0.034(4) 0.027(3) 0.003(2) -0.001(3) -0.006(3)
C22 0.039(4) 0.044(4) 0.042(4) 0.005(3) 0.006(3) -0.002(3)
C23 0.031(4) 0.073(5) 0.056(4) 0.006(4) -0.002(3) 0.001(4)
C24 0.035(5) 0.088(6) 0.054(4) 0.005(4) -0.019(4) -0.011(4)
C25 0.042(4) 0.070(5) 0.026(3) -0.003(3) -0.009(3) -0.011(4)
C26 0.030(4) 0.040(4) 0.026(3) 0.003(3) -0.001(3) -0.004(3)
C27 0.027(4) 0.062(5) 0.040(4) -0.018(3) 0.003(3) -0.009(3)
C28 0.076(6) 0.068(6) 0.076(6) -0.021(5) 0.004(5) 0.016(5)
C29 0.089(8) 0.101(9) 0.129(9) -0.065(8) -0.008(7) 0.034(6)
C30 0.059(7) 0.175(13) 0.076(7) -0.076(8) 0.004(5) 0.002(7)
C31 0.064(6) 0.162(11) 0.040(5) -0.027(6) 0.008(4) -0.019(7)
C32 0.057(5) 0.096(6) 0.031(4) -0.011(4) 0.002(3) -0.010(4)
C33 0.098(10) 0.33(2) 0.132(10) -0.168(12) 0.028(8) 0.012(11)
C34 0.039(4) 0.043(4) 0.030(3) 0.006(3) -0.001(3) -0.003(3)
C35 0.072(5) 0.048(5) 0.042(4) 0.001(3) -0.006(4) 0.013(4)
C36 0.080(6) 0.046(5) 0.078(6) 0.000(4) -0.017(5) 0.010(4)
C37 0.068(6) 0.052(5) 0.077(6) 0.029(4) -0.023(5) -0.010(4)
C38 0.051(5) 0.062(5) 0.034(3) 0.014(3) -0.006(3) -0.012(4)
C39 0.045(4) 0.054(5) 0.035(3) 0.004(3) 0.005(3) -0.005(3)
C40 0.045(4) 0.032(4) 0.032(3) 0.002(3) 0.001(3) -0.005(3)
C41 0.056(5) 0.046(4) 0.041(4) -0.002(3) 0.013(3) -0.009(4)
C42 0.052(5) 0.056(5) 0.064(5) -0.011(4) -0.004(4) -0.014(4)
C43 0.079(6) 0.051(5) 0.050(4) -0.014(4) -0.004(4) -0.011(4)
C44 0.080(6) 0.062(5) 0.042(4) -0.015(4) 0.016(4) -0.014(5)
C45 0.042(4) 0.060(5) 0.038(4) -0.007(3) 0.004(3) -0.013(3)
C46 0.035(4) 0.038(4) 0.032(3) -0.004(3) 0.004(3) -0.005(3)
C47 0.047(5) 0.083(6) 0.049(4) 0.007(4) -0.005(4) -0.016(4)
C48 0.052(6) 0.117(9) 0.079(6) 0.008(5) -0.016(5) -0.028(5)
C49 0.050(5) 0.085(7) 0.079(6) 0.008(5) 0.015(5) -0.027(5)
C50 0.064(6) 0.052(5) 0.059(5) 0.004(4) 0.024(4) -0.016(4)
C51 0.046(4) 0.047(4) 0.039(4) -0.002(3) 0.001(3) -0.003(3)
C52 0.038(4) 0.060(5) 0.020(3) -0.010(3) 0.008(3) 0.001(3)
C53 0.040(4) 0.045(4) 0.022(3) -0.011(3) 0.003(3) 0.003(3)
C54 0.034(4) 0.037(4) 0.053(4) -0.013(3) 0.017(3) -0.003(3)
C55 0.049(5) 0.048(5) 0.087(6) -0.018(4) 0.008(4) -0.003(4)
C56 0.063(6) 0.030(5) 0.158(10) -0.026(6) 0.026(7) -0.007(4)
C57 0.082(7) 0.042(6) 0.132(9) 0.012(6) 0.049(7) -0.002(5)
C58 0.087(7) 0.040(5) 0.074(5) 0.011(4) 0.037(5) 0.012(5)
C59 0.054(5) 0.029(4) 0.041(4) 0.005(3) 0.017(3) -0.001(3)
C60 0.047(4) 0.038(4) 0.039(4) -0.001(3) -0.010(3) 0.002(3)
C61 0.049(5) 0.077(6) 0.059(5) -0.012(4) 0.000(4) -0.007(4)
C62 0.040(5) 0.100(7) 0.072(6) -0.012(5) -0.016(4) -0.003(4)
C63 0.061(6) 0.064(5) 0.052(4) 0.000(4) -0.022(4) 0.004(4)
C64 0.074(6) 0.053(5) 0.032(3) 0.000(3) -0.006(4) 0.001(4)
C65 0.053(5) 0.046(4) 0.048(4) 0.004(3) -0.005(4) -0.001(4)
C66 0.096(8) 0.119(8) 0.065(5) -0.024(5) -0.037(5) 0.007(6)
N99 0.217(14) 0.127(10) 0.115(8) 0.024(8) -0.028(8) 0.007(10)
C99 0.125(11) 0.132(11) 0.125(9) -0.017(8) -0.052(8) -0.024(9)
C98 0.141(12) 0.097(9) 0.072(7) -0.004(7) -0.030(7) 0.022(9)

loop_
_atom_type_symbol
_atom_type_description
_atom_type_scat_dispersion_real
_atom_type_scat_dispersion_imag
_atom_type_scat_source
C C 0.0033 0.0016 'International Tables Vol C Tables 4.2.6.8 and 6.1.1.4'
H H 0.0000 0.0000 'International Tables Vol C Tables 4.2.6.8 and 6.1.1.4'
N N 0.0061 0.0033 'International Tables Vol C Tables 4.2.6.8 and 6.1.1.4'
O O 0.0106 0.0060 'International Tables Vol C Tables 4.2.6.8 and 6.1.1.4'
P P 0.1023 0.0942 'International Tables Vol C Tables 4.2.6.8 and 6.1.1.4'
Br Br -0.2901 2.4595 'International Tables Vol C Tables 4.2.6.8 and 6.1.1.4'
Re Re -1.0185 7.2310 'International Tables Vol C Tables 4.2.6.8 and 6.1.1.4'

loop_
_geom_angle_atom_site_label_1
_geom_angle_atom_site_label_2
_geom_angle_atom_site_label_3
_geom_angle
N2 Re1 N1 92.6(2)
N2 Re1 O1 166.42(19)
N1 Re1 O1 73.94(16)
N2 Re1 P1 97.83(17)
N1 Re1 P1 91.18(13)
O1 Re1 P1 80.86(12)
N2 Re1 Br2 98.35(16)
N1 Re1 Br2 167.85(12)
O1 Re1 Br2 95.22(11)
P1 Re1 Br2 92.49(4)
N2 Re1 Br1 97.97(16)
N1 Re1 Br1 87.03(12)
O1 Re1 Br1 83.52(11)
P1 Re1 Br1 164.16(4)
Br2 Re1 Br1 86.28(2)
N5 Re2 O3 170.7(2)
N5 Re2 N4 98.4(2)
O3 Re2 N4 73.90(17)
N5 Re2 P2 92.44(17)
O3 Re2 P2 83.05(12)
N4 Re2 P2 93.36(14)
N5 Re2 Br3 97.57(17)
O3 Re2 Br3 90.69(12)
N4 Re2 Br3 163.00(12)
P2 Re2 Br3 91.83(4)
N5 Re2 Br4 97.54(17)
O3 Re2 Br4 86.96(12)
N4 Re2 Br4 84.43(14)
P2 Re2 Br4 169.99(4)
Br3 Re2 Br4 87.66(3)
C1 P1 C13 107.0(3)
C1 P1 C7 104.0(3)
C13 P1 C7 103.4(3)
C1 P1 Re1 110.3(2)
C13 P1 Re1 112.0(2)
C7 P1 Re1 119.3(2)
C40 P2 C46 107.2(3)
C40 P2 C34 101.0(3)
C46 P2 C34 105.0(3)
C40 P2 Re2 110.5(2)
C46 P2 Re2 112.2(2)
C34 P2 Re2 119.7(2)
C19 O1 Re1 120.0(3)
C52 O3 Re2 120.3(3)
C20 N1 N3 107.7(4)
C20 N1 Re1 119.1(3)
N3 N1 Re1 133.1(4)
C27 N2 Re1 168.6(5)
N1 N3 C26 110.7(4)
N1 N3 H3A 124.6
C26 N3 H3A 124.6
C53 N4 N6 107.7(5)
C53 N4 Re2 118.3(4)
N6 N4 Re2 132.8(4)
C60 N5 Re2 174.7(5)
N4 N6 C59 110.0(5)
N4 N6 H6A 125.0
C59 N6 H6A 125.0
C6 C1 C2 118.8(6)
C6 C1 P1 120.4(4)
C2 C1 P1 120.4(5)
C3 C2 C1 120.3(6)
C3 C2 H2 119.9
C1 C2 H2 119.9
C2 C3 C4 120.4(6)
C2 C3 H3 119.8
C4 C3 H3 119.8
C5 C4 C3 119.8(7)
C5 C4 H4 120.1
C3 C4 H4 120.1
C4 C5 C6 120.5(6)
C4 C5 H5 119.8
C6 C5 H5 119.8
C5 C6 C1 120.3(6)
C5 C6 H6 119.8
C1 C6 H6 119.8
C8 C7 C12 119.2(6)
C8 C7 P1 123.3(6)
C12 C7 P1 117.5(5)
C7 C8 C9 119.5(8)
C7 C8 H8 120.3
C9 C8 H8 120.3
C10 C9 C8 120.6(8)
C10 C9 H9 119.7
C8 C9 H9 119.7
C11 C10 C9 120.2(7)
C11 C10 H10 119.9
C9 C10 H10 119.9
C10 C11 C12 120.7(8)
C10 C11 H11 119.6
C12 C11 H11 119.6
C11 C12 C7 119.8(7)
C11 C12 H12 120.1
C7 C12 H12 120.1
C18 C13 C14 119.2(6)
C18 C13 P1 119.6(5)
C14 C13 P1 121.2(5)
C15 C14 C13 120.2(7)
C15 C14 H14 119.9
C13 C14 H14 119.9
C16 C15 C14 119.6(7)
C16 C15 H15 120.2
C14 C15 H15 120.2
C15 C16 C17 120.8(7)
C15 C16 H16 119.6
C17 C16 H16 119.6
C16 C17 C18 119.7(7)
C16 C17 H17 120.1
C18 C17 H17 120.1
C13 C18 C17 120.4(7)
C13 C18 H18 119.8
C17 C18 H18 119.8
O2 C19 O1 124.8(5)
O2 C19 C20 122.7(6)
O1 C19 C20 112.5(5)
N1 C20 C21 110.4(5)
N1 C20 C19 113.6(5)
C21 C20 C19 136.0(6)
C20 C21 C22 137.1(5)
C20 C21 C26 104.5(5)
C22 C21 C26 118.4(5)
C23 C22 C21 118.0(6)
C23 C22 H22 121.0
C21 C22 H22 121.0
C22 C23 C24 121.7(7)
C22 C23 H23 119.1
C24 C23 H23 119.1
C25 C24 C23 122.2(6)
C25 C24 H24 118.9
C23 C24 H24 118.9
C24 C25 C26 116.3(6)
C24 C25 H25 121.8
C26 C25 H25 121.8
N3 C26 C25 130.0(5)
N3 C26 C21 106.7(5)
C25 C26 C21 123.3(6)
C28 C27 C32 119.8(7)
C28 C27 N2 118.2(6)
C32 C27 N2 121.9(7)
C29 C28 C27 119.9(9)
C29 C28 H28 120.0
C27 C28 H28 120.0
C28 C29 C30 120.3(10)
C28 C29 H29 119.9
C30 C29 H29 119.9
C31 C30 C29 119.0(9)
C31 C30 C33 121.7(13)
C29 C30 C33 119.3(13)
C30 C31 C32 122.4(10)
C30 C31 H31 118.8
C32 C31 H31 118.8
C27 C32 C31 118.6(9)
C27 C32 H32 120.7
C31 C32 H32 120.7
C30 C33 H33A 109.5
C30 C33 H33B 109.5
H33A C33 H33B 109.5
C30 C33 H33C 109.5
H33A C33 H33C 109.5
H33B C33 H33C 109.5
C39 C34 C35 118.6(6)
C39 C34 P2 121.9(5)
C35 C34 P2 119.4(5)
C36 C35 C34 120.9(7)
C36 C35 H35 119.5
C34 C35 H35 119.5
C37 C36 C35 119.2(7)
C37 C36 H36 120.4
C35 C36 H36 120.4
C36 C37 C38 121.4(7)
C36 C37 H37 119.3
C38 C37 H37 119.3
C37 C38 C39 118.5(7)
C37 C38 H38 120.7
C39 C38 H38 120.7
C34 C39 C38 121.3(7)
C34 C39 H39 119.3
C38 C39 H39 119.3
C45 C40 C41 119.3(6)
C45 C40 P2 123.5(5)
C41 C40 P2 117.2(5)
C42 C41 C40 120.1(6)
C42 C41 H41 120.0
C40 C41 H41 120.0
C41 C42 C43 120.4(7)
C41 C42 H42 119.8
C43 C42 H42 119.8
C44 C43 C42 119.9(7)
C44 C43 H43 120.1
C42 C43 H43 120.1
C43 C44 C45 120.7(7)
C43 C44 H44 119.6
C45 C44 H44 119.6
C40 C45 C44 119.6(6)
C40 C45 H45 120.2
C44 C45 H45 120.2
C47 C46 C51 118.7(6)
C47 C46 P2 121.6(5)
C51 C46 P2 119.7(5)
C46 C47 C48 120.1(7)
C46 C47 H47 120.0
C48 C47 H47 120.0
C49 C48 C47 120.9(8)
C49 C48 H48 119.6
C47 C48 H48 119.6
C48 C49 C50 119.8(7)
C48 C49 H49 120.1
C50 C49 H49 120.1
C49 C50 C51 120.2(7)
C49 C50 H50 119.9
C51 C50 H50 119.9
C50 C51 C46 120.4(7)
C50 C51 H51 119.8
C46 C51 H51 119.8
O4 C52 O3 125.6(6)
O4 C52 C53 122.3(6)
O3 C52 C53 112.1(5)
N4 C53 C54 110.3(5)
N4 C53 C52 114.2(6)
C54 C53 C52 135.5(6)
C59 C54 C53 104.7(5)
C59 C54 C55 120.6(7)
C53 C54 C55 134.7(7)
C56 C55 C54 114.8(8)
C56 C55 H55 122.6
C54 C55 H55 122.6
C55 C56 C57 123.2(8)
C55 C56 H56 118.4
C57 C56 H56 118.4
C58 C57 C56 122.3(8)
C58 C57 H57 118.8
C56 C57 H57 118.8
C57 C58 C59 116.6(8)
C57 C58 H58 121.7
C59 C58 H58 121.7
N6 C59 C58 130.1(7)
N6 C59 C54 107.2(5)
C58 C59 C54 122.6(7)
C65 C60 C61 120.4(6)
C65 C60 N5 121.4(6)
C61 C60 N5 118.2(6)
C62 C61 C60 119.0(7)
C62 C61 H61 120.5
C60 C61 H61 120.5
C63 C62 C61 121.1(8)
C63 C62 H62 119.4
C61 C62 H62 119.4
C62 C63 C64 119.1(7)
C62 C63 C66 120.8(8)
C64 C63 C66 120.1(7)
C63 C64 C65 120.8(7)
C63 C64 H64 119.6
C65 C64 H64 119.6
C60 C65 C64 119.6(7)
C60 C65 H65 120.2
C64 C65 H65 120.2
C63 C66 H66A 109.5
C63 C66 H66B 109.5
H66A C66 H66B 109.5
C63 C66 H66C 109.5
H66A C66 H66C 109.5
H66B C66 H66C 109.5
C98 C99 H99A 109.5
C98 C99 H99B 109.5
H99A C99 H99B 109.5
C98 C99 H99C 109.5
H99A C99 H99C 109.5
H99B C99 H99C 109.5
N99 C98 C99 176.9(15)

loop_
_geom_bond_atom_site_label_1
_geom_bond_atom_site_label_2
_geom_bond_distance
Re1 N2 1.713(4)
Re1 N1 2.086(5)
Re1 O1 2.087(4)
Re1 P1 2.4496(17)
Re1 Br2 2.5108(7)
Re1 Br1 2.5442(7)
Re2 N5 1.697(5)
Re2 O3 2.094(4)
Re2 N4 2.097(5)
Re2 P2 2.4421(17)
Re2 Br3 2.4957(8)
Re2 Br4 2.5685(8)
P1 C1 1.818(6)
P1 C13 1.825(6)
P1 C7 1.826(6)
P2 C40 1.817(6)
P2 C46 1.823(6)
P2 C34 1.828(6)
O1 C19 1.316(7)
O2 C19 1.225(7)
O3 C52 1.303(7)
O4 C52 1.213(7)
N1 C20 1.330(7)
N1 N3 1.342(6)
N2 C27 1.388(7)
N3 C26 1.363(7)
N3 H3A 0.8600
N4 C53 1.317(7)
N4 N6 1.344(6)
N5 C60 1.400(7)
N6 C59 1.352(8)
N6 H6A 0.8600
C1 C6 1.388(8)
C1 C2 1.396(8)
C2 C3 1.368(9)
C2 H2 0.9300
C3 C4 1.385(9)
C3 H3 0.9300
C4 C5 1.368(9)
C4 H4 0.9300
C5 C6 1.378(9)
C5 H5 0.9300
C6 H6 0.9300
C7 C8 1.372(9)
C7 C12 1.390(9)
C8 C9 1.401(10)
C8 H8 0.9300
C9 C10 1.355(12)
C9 H9 0.9300
C10 C11 1.350(11)
C10 H10 0.9300
C11 C12 1.387(9)
C11 H11 0.9300
C12 H12 0.9300
C13 C18 1.370(9)
C13 C14 1.389(9)
C14 C15 1.383(9)
C14 H14 0.9300
C15 C16 1.364(11)
C15 H15 0.9300
C16 C17 1.367(11)
C16 H16 0.9300
C17 C18 1.382(9)
C17 H17 0.9300
C18 H18 0.9300
C19 C20 1.470(7)
C20 C21 1.406(8)
C21 C22 1.408(9)
C21 C26 1.413(7)
C22 C23 1.373(9)
C22 H22 0.9300
C23 C24 1.404(9)
C23 H23 0.9300
C24 C25 1.356(9)
C24 H24 0.9300
C25 C26 1.396(8)
C25 H25 0.9300
C27 C28 1.378(10)
C27 C32 1.378(9)
C28 C29 1.371(12)
C28 H28 0.9300
C29 C30 1.387(15)
C29 H29 0.9300
C30 C31 1.335(15)
C30 C33 1.538(11)
C31 C32 1.382(11)
C31 H31 0.9300
C32 H32 0.9300
C33 H33A 0.9600
C33 H33B 0.9600
C33 H33C 0.9600
C34 C39 1.362(8)
C34 C35 1.377(9)
C35 C36 1.375(10)
C35 H35 0.9300
C36 C37 1.355(10)
C36 H36 0.9300
C37 C38 1.369(10)
C37 H37 0.9300
C38 C39 1.382(9)
C38 H38 0.9300
C39 H39 0.9300
C40 C45 1.378(8)
C40 C41 1.387(9)
C41 C42 1.368(9)
C41 H41 0.9300
C42 C43 1.372(9)
C42 H42 0.9300
C43 C44 1.355(10)
C43 H43 0.9300
C44 C45 1.383(9)
C44 H44 0.9300
C45 H45 0.9300
C46 C47 1.362(9)
C46 C51 1.390(8)
C47 C48 1.385(10)
C47 H47 0.9300
C48 C49 1.353(11)
C48 H48 0.9300
C49 C50 1.360(10)
C49 H49 0.9300
C50 C51 1.374(9)
C50 H50 0.9300
C51 H51 0.9300
C52 C53 1.488(8)
C53 C54 1.397(9)
C54 C59 1.393(9)
C54 C55 1.415(9)
C55 C56 1.381(12)
C55 H55 0.9300
C56 C57 1.388(13)
C56 H56 0.9300
C57 C58 1.339(12)
C57 H57 0.9300
C58 C59 1.387(9)
C58 H58 0.9300
C60 C65 1.361(9)
C60 C61 1.383(10)
C61 C62 1.372(9)
C61 H61 0.9300
C62 C63 1.366(10)
C62 H62 0.9300
C63 C64 1.369(10)
C63 C66 1.524(9)
C64 C65 1.376(9)
C64 H64 0.9300
C65 H65 0.9300
C66 H66A 0.9600
C66 H66B 0.9600
C66 H66C 0.9600
N99 C98 1.121(14)
C99 C98 1.410(15)
C99 H99A 0.9600
C99 H99B 0.9600
C99 H99C 0.9600

loop_
_geom_hbond_atom_site_label_D
_geom_hbond_atom_site_label_H
_geom_hbond_atom_site_label_A
_geom_hbond_distance_DH
_geom_hbond_distance_HA
_geom_hbond_distance_DA
_geom_hbond_angle_DHA
_geom_hbond_site_symmetry_A
N3 H3A O4 0.86 2.12 2.792(6) 134.1 4_575
N6 H6A O2 0.86 2.02 2.781(6) 147.4 .
C8 H8 Br2 0.93 2.76 3.392(7) 125.9 .
C16 H16 Br3 0.93 2.91 3.770(7) 154.0 4_675
C39 H39 O3 0.93 2.54 3.321(8) 142.2 .
C56 H56 Br3 0.93 2.81 3.622(8) 145.8 2_656
C99 H99B Br2 0.96 2.93 3.666(10) 134.5 1_455
